data_1516240
loop_
_publ_author_name
'Yang, Shu-Wen'
'Elangovan, Arumugasamy'
'Ho, Tong-Ing'

_publ_section_title
;
 Donor-substituted phenyl-pi-chromones: electrochemiluminescence and
 intriguing electronic properties.
;
_journal_issue 4
_journal_name_full
'Photochemical &amp; photobiological sciences : Official journal of the European Photochemistry Association and the European Society for Photobiology'
_journal_page_first 327
_journal_page_last 332
_journal_paper_doi 10.1039/b416319b
_journal_volume 4
_journal_year 2005
_chemical_formula_sum 'C20 H16 O3'
_chemical_formula_weight 304.33
_chemical_name_systematic
;
?
;
_space_group_IT_number 14
_symmetry_cell_setting monoclinic
_symmetry_space_group_name_Hall '-P 2ybc'
_symmetry_space_group_name_H-M 'P 1 21/c 1'
_atom_sites_solution_hydrogens geom
_atom_sites_solution_primary direct
_atom_sites_solution_secondary difmap
_audit_creation_method SHELXL
_cell_angle_alpha 90.00
_cell_angle_beta 98.915(3)
_cell_angle_gamma 90.00
_cell_formula_units_Z 8
_cell_length_a 14.2400(7)
_cell_length_b 6.3210(4)
_cell_length_c 36.476(2)
_cell_measurement_reflns_used 14501
_cell_measurement_temperature 295(2)
_cell_measurement_theta_max 25
_cell_measurement_theta_min 1
_cell_volume 3243.6(3)
_computing_cell_refinement 'HKL Denzo & Scalepack (Otwinowski & Minor)'
_computing_data_collection 'COLLECT (Nonius BV)'
_computing_data_reduction 'HKL Denzo & Scalepack (Otwinowski & Minor)'
_computing_molecular_graphics SHELXTL
_computing_publication_material SHELXTL
_computing_structure_refinement 'SHELXL-93 (Sheldrick, 1993)'
_computing_structure_solution 'SHELXS-86 (Sheldrick, 1990)'
_diffrn_ambient_temperature 295(2)
_diffrn_measurement_device KappaCCD
_diffrn_measurement_method CCD
_diffrn_radiation_monochromator graphite
_diffrn_radiation_source 'fine-focus sealed tube'
_diffrn_radiation_type MoK\a
_diffrn_radiation_wavelength 0.71073
_diffrn_reflns_av_R_equivalents 0.1081
_diffrn_reflns_av_sigmaI/netI 0.1807
_diffrn_reflns_limit_h_max 15
_diffrn_reflns_limit_h_min -15
_diffrn_reflns_limit_k_max 7
_diffrn_reflns_limit_k_min -7
_diffrn_reflns_limit_l_max 42
_diffrn_reflns_limit_l_min -32
_diffrn_reflns_number 10293
_diffrn_reflns_theta_max 24.97
_diffrn_reflns_theta_min 1.13
_exptl_absorpt_coefficient_mu 0.083
_exptl_absorpt_correction_T_max 0.998
_exptl_absorpt_correction_T_min 0.922
_exptl_absorpt_correction_type multi-scan
_exptl_crystal_density_diffrn 1.246
_exptl_crystal_F_000 1280
_exptl_crystal_size_max 0.30
_exptl_crystal_size_mid 0.20
_exptl_crystal_size_min 0.15
_refine_diff_density_max 0.580
_refine_diff_density_min -0.528
_refine_diff_density_rms 0.190
_refine_ls_extinction_coef 0.0354(52)
_refine_ls_extinction_expression Fc^*^=kFc[1+0.001xFc^2^\l^3^/sin(2\q)]^-1/4^
_refine_ls_extinction_method SHELXL
_refine_ls_goodness_of_fit_all 1.672
_refine_ls_goodness_of_fit_obs 2.578
_refine_ls_matrix_type full
_refine_ls_number_parameters 416
_refine_ls_number_reflns 5200
_refine_ls_number_restraints 0
_refine_ls_restrained_S_all 1.681
_refine_ls_restrained_S_obs 2.578
_refine_ls_R_factor_all 0.2998
_refine_ls_R_factor_obs 0.1601
_refine_ls_shift/esd_max -0.002
_refine_ls_shift/esd_mean 0.000
_refine_ls_structure_factor_coef Fsqd
_refine_ls_weighting_details 'w=1/[\s^2^(Fo^2^)+(0.1000P)^2^+0.0000P] where P=(Fo^2^+2Fc^2^)/3'
_refine_ls_weighting_scheme calc
_refine_ls_wR_factor_all 0.3932
_refine_ls_wR_factor_obs 0.3582
_reflns_number_observed 2077
_reflns_number_total 5291
_reflns_observed_criterion >2sigma(I)
_cod_data_source_file b416319b.txt
_cod_data_source_block ic10593
_cod_depositor_comments
;
The following automatic conversions were performed:

'_symmetry_cell_setting' value 'Monoclinic' changed to 'monoclinic'
according to
/usr/data/users/saulius/automatic-downloads/retrospective/RSC/lib/dictionaries/cif_core.dic
dictionary named 'cif_core.dic' version 2.4.2 from 2011-04-26.

Automatic conversion script
Id: cif_fix_values 2281 2013-09-26 08:29:07Z andrius 

The following automatic conversions were performed:

'_refine_ls_weighting_scheme' value 'calc
w=1/[\s^2^(Fo^2^)+(0.1000P)^2^+0.0000P] where P=(Fo^2^+2Fc^2^)/3' was
changed to 'calc'. New tag '_refine_ls_weighting_details' was
created. The value of the new tag was set to
'w=1/[\s^2^(Fo^2^)+(0.1000P)^2^+0.0000P] where P=(Fo^2^+2Fc^2^)/3'.

Automatic conversion script
Id: cif_fix_values 3143 2015-03-26 13:38:13Z robertas 
;
_cod_original_sg_symbol_H-M P2(1)/c
_cod_database_code 1516240

loop_
_symmetry_equiv_pos_as_xyz
'x, y, z'
'-x, y+1/2, -z+1/2'
'-x, -y, -z'
'x, -y-1/2, z-1/2'

loop_
_atom_site_aniso_label
_atom_site_aniso_U_11
_atom_site_aniso_U_22
_atom_site_aniso_U_33
_atom_site_aniso_U_23
_atom_site_aniso_U_13
_atom_site_aniso_U_12
O1 0.107(5) 0.067(5) 0.068(5) -0.012(4) 0.014(4) -0.022(4)
O2 0.159(7) 0.064(5) 0.065(4) -0.011(4) 0.006(4) -0.013(5)
O3 0.086(4) 0.094(5) 0.041(4) 0.007(3) 0.014(3) 0.018(4)
O4 0.109(5) 0.072(5) 0.057(4) -0.001(4) 0.017(3) -0.003(4)
O5 0.133(6) 0.083(6) 0.072(5) -0.010(4) 0.032(4) 0.002(5)
O6 0.078(4) 0.102(6) 0.047(4) -0.005(4) 0.012(3) -0.005(4)
C1 0.090(7) 0.080(8) 0.038(6) 0.016(5) 0.009(5) -0.019(6)
C2 0.066(6) 0.064(7) 0.048(6) -0.003(6) 0.011(5) 0.002(5)
C3 0.077(7) 0.062(7) 0.064(7) -0.005(6) 0.007(5) 0.004(6)
C4 0.079(7) 0.056(7) 0.040(5) 0.005(5) 0.006(4) -0.005(5)
C5 0.104(8) 0.075(8) 0.060(6) -0.013(6) 0.009(5) -0.007(6)
C6 0.096(8) 0.134(12) 0.058(7) 0.023(7) 0.023(6) 0.018(8)
C7 0.115(9) 0.112(11) 0.072(8) -0.006(9) 0.005(7) 0.013(9)
C8 0.102(8) 0.116(11) 0.060(7) -0.022(7) 0.013(6) -0.016(8)
C9 0.067(6) 0.072(8) 0.038(5) -0.004(5) -0.006(4) -0.011(5)
C10 0.067(6) 0.071(7) 0.066(7) 0.005(6) 0.005(5) 0.019(5)
C11 0.092(7) 0.082(8) 0.058(6) -0.006(6) 0.023(6) 0.011(6)
C12 0.065(6) 0.085(8) 0.036(5) 0.013(5) 0.009(4) 0.012(6)
C13 0.071(6) 0.064(7) 0.060(6) 0.015(5) 0.018(5) 0.017(5)
C14 0.090(7) 0.073(8) 0.067(7) 0.002(6) 0.030(6) -0.001(6)
C15 0.073(7) 0.063(7) 0.050(6) 0.001(6) 0.008(5) -0.006(6)
C16 0.110(8) 0.074(8) 0.053(6) 0.019(5) 0.019(5) 0.039(6)
C17 0.093(7) 0.085(8) 0.047(6) -0.005(6) 0.021(5) 0.017(6)
C18 0.071(6) 0.095(9) 0.050(6) 0.002(6) 0.004(5) 0.015(6)
C19 0.132(9) 0.129(11) 0.045(6) -0.003(6) 0.010(6) 0.018(8)
C20 0.106(8) 0.100(10) 0.087(8) 0.021(7) 0.028(6) 0.002(7)
C21 0.116(8) 0.059(8) 0.053(6) 0.009(6) -0.005(5) -0.006(6)
C22 0.052(5) 0.056(6) 0.048(5) 0.001(5) 0.002(4) 0.009(5)
C23 0.078(7) 0.067(8) 0.059(6) -0.011(6) 0.015(5) -0.005(6)
C24 0.075(7) 0.074(8) 0.046(6) 0.000(6) 0.015(5) -0.005(6)
C25 0.088(7) 0.087(9) 0.072(7) 0.016(7) 0.013(6) -0.011(6)
C26 0.129(10) 0.092(10) 0.046(7) 0.020(6) 0.000(6) -0.013(8)
C27 0.086(8) 0.115(11) 0.056(7) -0.019(8) 0.005(5) -0.029(8)
C28 0.090(7) 0.066(7) 0.061(7) -0.009(6) 0.007(5) -0.012(6)
C29 0.068(6) 0.062(7) 0.041(6) 0.006(6) -0.003(4) 0.002(5)
C30 0.072(7) 0.083(8) 0.058(6) -0.001(6) 0.021(5) 0.000(6)
C31 0.063(6) 0.086(8) 0.048(6) 0.008(5) 0.012(5) -0.009(5)
C32 0.065(6) 0.067(7) 0.049(6) 0.007(6) 0.010(5) -0.006(6)
C33 0.075(7) 0.066(7) 0.068(7) 0.007(6) 0.006(5) -0.003(6)
C34 0.067(6) 0.078(8) 0.036(5) -0.006(5) 0.006(4) -0.013(5)
C35 0.050(6) 0.076(8) 0.046(6) -0.006(6) 0.006(4) -0.002(5)
C36 0.063(6) 0.081(8) 0.053(6) 0.006(5) 0.016(5) -0.010(6)
C37 0.085(7) 0.098(9) 0.061(7) -0.012(6) 0.010(5) -0.008(7)
C38 0.071(7) 0.112(10) 0.047(6) 0.003(6) 0.019(5) -0.009(7)
C39 0.114(8) 0.136(11) 0.050(6) 0.002(6) 0.023(6) -0.022(8)
C40 0.166(12) 0.121(12) 0.072(8) 0.021(7) 0.004(7) 0.028(10)

loop_
_atom_site_label
_atom_site_type_symbol
_atom_site_fract_x
_atom_site_fract_y
_atom_site_fract_z
_atom_site_U_iso_or_equiv
_atom_site_thermal_displace_type
_atom_site_occupancy
_atom_site_calc_flag
_atom_site_refinement_flags
O1 O 0.8400(4) 0.2500(11) 0.0187(2) 0.080(2) Uani 1 d .
O2 O 0.9105(5) 0.8191(12) 0.0662(2) 0.097(2) Uani 1 d .
O3 O 0.8686(4) 0.5229(10) 0.29783(15) 0.073(2) Uani 1 d .
O4 O 0.6636(5) -0.2422(10) 0.0383(2) 0.079(2) Uani 1 d .
O5 O 0.5819(5) 0.3267(13) 0.0743(2) 0.094(2) Uani 1 d .
O6 O 0.6272(4) 0.0571(11) 0.3126(2) 0.075(2) Uani 1 d .
C1 C 0.8458(6) 0.2834(17) 0.0558(2) 0.069(3) Uani 1 d .
H1A H 0.8353(6) 0.1676(17) 0.0704(2) 0.083 Uiso 1 calc R
C2 C 0.8656(6) 0.4707(16) 0.0735(2) 0.059(3) Uani 1 d .
C3 C 0.8878(6) 0.6470(18) 0.0509(3) 0.068(3) Uani 1 d .
C4 C 0.8846(6) 0.6094(16) 0.0118(2) 0.059(2) Uani 1 d .
C5 C 0.9048(7) 0.7744(16) -0.0128(3) 0.080(3) Uani 1 d .
H5A H 0.9199(7) 0.9093(16) -0.0036(3) 0.096 Uiso 1 calc R
C6 C 0.9019(7) 0.7348(23) -0.0498(3) 0.095(4) Uani 1 d .
H6A H 0.9187(7) 0.8393(23) -0.0655(3) 0.114 Uiso 1 calc R
C7 C 0.8733(8) 0.5351(23) -0.0637(3) 0.101(4) Uani 1 d .
H7A H 0.8670(8) 0.5125(23) -0.0891(3) 0.121 Uiso 1 calc R
C8 C 0.8539(7) 0.3702(21) -0.0413(3) 0.093(4) Uani 1 d .
H8A H 0.8388(7) 0.2355(21) -0.0507(3) 0.111 Uiso 1 calc R
C9 C 0.8585(6) 0.4179(17) -0.0037(2) 0.061(3) Uani 1 d .
C10 C 0.8682(6) 0.4840(16) 0.1124(3) 0.068(3) Uani 1 d .
C11 C 0.8683(7) 0.4907(16) 0.1448(3) 0.076(3) Uani 1 d .
C12 C 0.8698(6) 0.5026(17) 0.1842(2) 0.062(3) Uani 1 d .
C13 C 0.8245(6) 0.6574(15) 0.2008(2) 0.064(3) Uani 1 d .
H13A H 0.7926(6) 0.7641(15) 0.1863(2) 0.077 Uiso 1 calc R
C14 C 0.8252(7) 0.6584(17) 0.2382(3) 0.075(3) Uani 1 d .
H14A H 0.7918(7) 0.7633(17) 0.2486(3) 0.090 Uiso 1 calc R
C15 C 0.8736(6) 0.5099(17) 0.2609(2) 0.062(3) Uani 1 d .
C16 C 0.9201(7) 0.3468(17) 0.2450(2) 0.078(3) Uani 1 d .
H16A H 0.9525(7) 0.2412(17) 0.2595(2) 0.094 Uiso 1 calc R
C17 C 0.9165(6) 0.3475(16) 0.2070(2) 0.074(3) Uani 1 d .
H17A H 0.9467(6) 0.2391(16) 0.1961(2) 0.088 Uiso 1 calc R
C18 C 0.9246(7) 0.3876(17) 0.3248(2) 0.073(3) Uani 1 d .
H18A H 0.9872(7) 0.3642(17) 0.3175(2) 0.087 Uiso 1 calc R
C19 C 0.9362(8) 0.5067(19) 0.3612(2) 0.103(4) Uani 1 d .
H19A H 0.9684(8) 0.6381(19) 0.3586(2) 0.154 Uiso 1 calc R
H19B H 0.9729(8) 0.4230(19) 0.3802(2) 0.154 Uiso 1 calc R
H19C H 0.8748(8) 0.5346(19) 0.3679(2) 0.154 Uiso 1 calc R
C20 C 0.8734(7) 0.1736(18) 0.3264(3) 0.096(4) Uani 1 d .
H20A H 0.8680(7) 0.1054(18) 0.3026(3) 0.144 Uiso 1 calc R
H20B H 0.8111(7) 0.1969(18) 0.3326(3) 0.144 Uiso 1 calc R
H20C H 0.9093(7) 0.0853(18) 0.3449(3) 0.144 Uiso 1 calc R
C21 C 0.6590(7) -0.2090(16) 0.0749(2) 0.078(3) Uani 1 d .
H21A H 0.6768(7) -0.3183(16) 0.0916(2) 0.094 Uiso 1 calc R
C22 C 0.6296(5) -0.0238(15) 0.0880(2) 0.052(2) Uani 1 d .
C23 C 0.6090(7) 0.1520(18) 0.0642(3) 0.067(3) Uani 1 d .
C24 C 0.6142(6) 0.1175(17) 0.0249(2) 0.064(3) Uani 1 d .
C25 C 0.5932(7) 0.2720(17) -0.0016(3) 0.082(3) Uani 1 d .
H25A H 0.5757(7) 0.4066(17) 0.0051(3) 0.098 Uiso 1 calc R
C26 C 0.5980(8) 0.2265(21) -0.0381(3) 0.090(3) Uani 1 d .
H26A H 0.5821(8) 0.3313(21) -0.0558(3) 0.108 Uiso 1 calc R
C27 C 0.6252(7) 0.0344(22) -0.0490(3) 0.086(3) Uani 1 d .
H27A H 0.6284(7) 0.0083(22) -0.0739(3) 0.103 Uiso 1 calc R
C28 C 0.6483(6) -0.1236(17) -0.0226(3) 0.073(3) Uani 1 d .
H28A H 0.6675(6) -0.2568(17) -0.0294(3) 0.088 Uiso 1 calc R
C29 C 0.6421(6) -0.0774(16) 0.0138(2) 0.058(3) Uani 1 d .
C30 C 0.6268(6) -0.0103(16) 0.1275(3) 0.070(3) Uani 1 d .
C31 C 0.6216(6) 0.0037(16) 0.1592(2) 0.065(3) Uani 1 d .
C32 C 0.6210(6) 0.0182(16) 0.1987(2) 0.060(3) Uani 1 d .
C33 C 0.6611(6) 0.1852(16) 0.2197(2) 0.070(3) Uani 1 d .
H33A H 0.6886(6) 0.2954(16) 0.2082(2) 0.084 Uiso 1 calc R
C34 C 0.6614(6) 0.1920(16) 0.2574(2) 0.061(3) Uani 1 d .
H34A H 0.6881(6) 0.3078(16) 0.2709(2) 0.073 Uiso 1 calc R
C35 C 0.6229(6) 0.0309(16) 0.2754(2) 0.057(2) Uani 1 d .
C36 C 0.5812(6) -0.1364(17) 0.2552(2) 0.065(3) Uani 1 d .
H36A H 0.5526(6) -0.2432(17) 0.2671(2) 0.078 Uiso 1 calc R
C37 C 0.5814(6) -0.1481(18) 0.2170(3) 0.082(3) Uani 1 d .
H37A H 0.5554(6) -0.2652(18) 0.2037(3) 0.098 Uiso 1 calc R
C38 C 0.5917(7) -0.1065(19) 0.3342(2) 0.076(3) Uani 1 d .
H38A H 0.5296(7) -0.1531(19) 0.3213(2) 0.091 Uiso 1 calc R
C39 C 0.5776(7) -0.0015(18) 0.3701(2) 0.099(4) Uani 1 d .
H39A H 0.5360(7) 0.1178(18) 0.3648(2) 0.148 Uiso 1 calc R
H39B H 0.6379(7) 0.0453(18) 0.3830(2) 0.148 Uiso 1 calc R
H39C H 0.5500(7) -0.1008(18) 0.3852(2) 0.148 Uiso 1 calc R
C40 C 0.6563(9) -0.2955(20) 0.3404(3) 0.121(4) Uani 1 d .
H40A H 0.6632(9) -0.3571(20) 0.3169(3) 0.182 Uiso 1 calc R
H40B H 0.6296(9) -0.3980(20) 0.3552(3) 0.182 Uiso 1 calc R
H40C H 0.7175(9) -0.2520(20) 0.3530(3) 0.182 Uiso 1 calc R

loop_
_atom_type_symbol
_atom_type_description
_atom_type_scat_dispersion_real
_atom_type_scat_dispersion_imag
_atom_type_scat_source
C C 0.0033 0.0016 'International Tables Vol C Tables 4.2.6.8 and 6.1.1.4'
H H 0.0000 0.0000 'International Tables Vol C Tables 4.2.6.8 and 6.1.1.4'
O O 0.0106 0.0060 'International Tables Vol C Tables 4.2.6.8 and 6.1.1.4'

loop_
_geom_angle_atom_site_label_1
_geom_angle_atom_site_label_2
_geom_angle_atom_site_label_3
_geom_angle
C1 O1 C9 118.6(7)
C15 O3 C18 122.0(7)
C21 O4 C29 118.7(7)
C35 O6 C38 119.6(8)
C2 C1 O1 125.8(8)
C1 C2 C10 119.9(9)
C1 C2 C3 116.6(8)
C10 C2 C3 123.4(9)
O2 C3 C4 123.7(10)
O2 C3 C2 118.9(9)
C4 C3 C2 117.4(9)
C9 C4 C5 116.9(8)
C9 C4 C3 121.5(9)
C5 C4 C3 121.5(9)
C6 C5 C4 120.5(10)
C5 C6 C7 119.0(11)
C8 C7 C6 123.0(11)
C7 C8 C9 115.8(12)
C4 C9 O1 119.8(7)
C4 C9 C8 124.6(10)
O1 C9 C8 115.4(10)
C11 C10 C2 178.0(11)
C10 C11 C12 178.8(11)
C13 C12 C17 117.2(8)
C13 C12 C11 123.2(9)
C17 C12 C11 119.6(9)
C14 C13 C12 121.1(9)
C13 C14 C15 121.9(10)
O3 C15 C14 117.3(9)
O3 C15 C16 123.8(9)
C14 C15 C16 118.7(9)
C17 C16 C15 117.9(9)
C16 C17 C12 123.0(9)
O3 C18 C19 106.1(8)
O3 C18 C20 109.3(7)
C19 C18 C20 113.1(8)
C22 C21 O4 123.0(8)
C21 C22 C23 120.5(9)
C21 C22 C30 117.4(9)
C23 C22 C30 122.0(9)
O5 C23 C22 124.2(9)
O5 C23 C24 119.0(10)
C22 C23 C24 116.6(10)
C25 C24 C29 118.1(9)
C25 C24 C23 123.0(10)
C29 C24 C23 118.9(9)
C24 C25 C26 119.6(11)
C27 C26 C25 122.2(10)
C26 C27 C28 119.2(10)
C29 C28 C27 118.2(10)
C28 C29 C24 122.7(9)
C28 C29 O4 115.2(9)
C24 C29 O4 122.1(8)
C31 C30 C22 177.8(10)
C30 C31 C32 176.6(9)
C33 C32 C37 118.2(8)
C33 C32 C31 122.5(9)
C37 C32 C31 119.2(9)
C32 C33 C34 121.1(9)
C35 C34 C33 121.2(9)
O6 C35 C36 125.5(9)
O6 C35 C34 115.4(9)
C36 C35 C34 119.0(8)
C35 C36 C37 120.8(9)
C36 C37 C32 119.7(9)
O6 C38 C40 113.2(8)
O6 C38 C39 105.3(9)
C40 C38 C39 112.4(8)

loop_
_geom_bond_atom_site_label_1
_geom_bond_atom_site_label_2
_geom_bond_distance
O1 C1 1.359(9)
O1 C9 1.390(10)
O2 C3 1.242(10)
O3 C15 1.362(9)
O3 C18 1.447(10)
O4 C21 1.363(10)
O4 C29 1.377(10)
O5 C23 1.244(11)
O6 C35 1.357(9)
O6 C38 1.439(11)
C1 C2 1.357(12)
C2 C10 1.417(12)
C2 C3 1.450(12)
C3 C4 1.439(11)
C4 C9 1.364(12)
C4 C5 1.435(12)
C5 C6 1.367(12)
C6 C7 1.40(2)
C7 C8 1.378(15)
C8 C9 1.395(11)
C10 C11 1.181(11)
C11 C12 1.437(12)
C12 C13 1.363(12)
C12 C17 1.386(12)
C13 C14 1.362(11)
C14 C15 1.366(12)
C15 C16 1.400(12)
C16 C17 1.378(10)
C18 C19 1.512(11)
C18 C20 1.541(13)
C21 C22 1.356(12)
C22 C23 1.413(12)
C22 C30 1.447(12)
C23 C24 1.466(11)
C24 C25 1.373(12)
C24 C29 1.375(12)
C25 C26 1.374(12)
C26 C27 1.354(14)
C27 C28 1.391(13)
C28 C29 1.375(11)
C30 C31 1.173(11)
C31 C32 1.448(11)
C32 C33 1.375(11)
C32 C37 1.409(12)
C33 C34 1.374(10)
C34 C35 1.372(12)
C35 C36 1.371(12)
C36 C37 1.396(11)
C38 C40 1.504(14)
C38 C39 1.506(12)
